data_4089304
loop_
_publ_author_name
'Klahn, A. Hugo'
'Toro, Adriana'
'Oelckers, Beatriz'
'Buono-Core, Gonzalo E.'
'Manriquez, Victor'
'Wittke, Oscar'

_publ_section_title
;
 Intermolecular C&#x2212;Cl Activation Reaction of (\h5-C5R5)Re(CO)3(R =
 H, Me) with Pentachlorobenzene:&#x00A0; X-ray Structure ofcis-
 andtrans-(\h5-C5Me5)Re(CO)2(2,3,4,5-C6HCl4)Cl and Its Conversion to
 (\h6-C5Me4CH2)Re(CO)2(2,3,4,5-C6HCl4)
;
_journal_issue 13
_journal_name_full Organometallics
_journal_page_first 2580
_journal_paper_doi 10.1021/om000032v
_journal_volume 19
_journal_year 2000
_chemical_formula_sum 'C18 H16 Cl5 O2 Re'
_chemical_formula_weight 627.76
_space_group_IT_number 14
_space_group_name_Hall '-P 2ybc'
_space_group_name_H-M_alt 'P 1 21/c 1'
_atom_sites_solution_hydrogens geom
_atom_sites_solution_primary direct
_atom_sites_solution_secondary difmap
_audit_creation_method SHELXL-97
_cell_angle_alpha 90.00
_cell_angle_beta 94.65(2)
_cell_angle_gamma 90.00
_cell_formula_units_Z 4
_cell_length_a 8.581(2)
_cell_length_b 13.252(3)
_cell_length_c 18.272(4)
_cell_measurement_temperature 295(2)
_cell_volume 2071.0(8)
_computing_structure_refinement 'SHELXL-97 (Sheldrick, 1997)'
_computing_structure_solution 'SHELXS-97 (Sheldrick, 1990)'
_diffrn_ambient_temperature 295(2)
_diffrn_measured_fraction_theta_full 0.945
_diffrn_measured_fraction_theta_max 0.945
_diffrn_radiation_monochromator graphite
_diffrn_radiation_source 'fine-focus sealed tube'
_diffrn_radiation_type MoK\a
_diffrn_radiation_wavelength 0.71073
_diffrn_reflns_av_R_equivalents 0.0140
_diffrn_reflns_av_sigmaI/netI 0.0132
_diffrn_reflns_limit_h_max 9
_diffrn_reflns_limit_h_min 0
_diffrn_reflns_limit_k_max 14
_diffrn_reflns_limit_k_min -14
_diffrn_reflns_limit_l_max 19
_diffrn_reflns_limit_l_min -19
_diffrn_reflns_number 9032
_diffrn_reflns_theta_full 22.56
_diffrn_reflns_theta_max 22.56
_diffrn_reflns_theta_min 2.24
_exptl_absorpt_coefficient_mu 6.523
_exptl_absorpt_correction_T_max 0.5616
_exptl_absorpt_correction_T_min 0.1801
_exptl_crystal_density_diffrn 2.013
_exptl_crystal_density_method 'not measured'
_exptl_crystal_F_000 1200
_exptl_crystal_size_max 0.40
_exptl_crystal_size_mid 0.18
_exptl_crystal_size_min 0.10
_refine_diff_density_max 0.675
_refine_diff_density_min -0.942
_refine_diff_density_rms 0.100
_refine_ls_extinction_method none
_refine_ls_goodness_of_fit_ref 1.108
_refine_ls_hydrogen_treatment mixed
_refine_ls_matrix_type full
_refine_ls_number_parameters 235
_refine_ls_number_reflns 2720
_refine_ls_number_restraints 0
_refine_ls_restrained_S_all 1.108
_refine_ls_R_factor_all 0.0287
_refine_ls_R_factor_gt 0.0229
_refine_ls_shift/su_max 0.001
_refine_ls_shift/su_mean 0.000
_refine_ls_structure_factor_coef Fsqd
_refine_ls_weighting_details 'w=1/[\s^2^(Fo^2^)+(0.0323P)^2^+4.0831P] where P=(Fo^2^+2Fc^2^)/3'
_refine_ls_weighting_scheme calc
_refine_ls_wR_factor_gt 0.0561
_refine_ls_wR_factor_ref 0.0605
_reflns_number_gt 2377
_reflns_number_total 2720
_reflns_threshold_expression >2sigma(I)
_cod_data_source_file om000032v.cif
_cod_data_source_block '_cis-Cp*Re(CO)2(C6HCl4)Cl_(cis-1)'
_cod_depositor_comments
;
The following automatic conversions were performed:

data item '_refine_ls_weighting_scheme' value 'calc
w=1/[\s^2^(Fo^2^)+(0.0323P)^2^+4.0831P] where P=(Fo^2^+2Fc^2^)/3' was
changed to 'calc'. A new data item '_refine_ls_weighting_details' was
created with the value set to
'w=1/[\s^2^(Fo^2^)+(0.0323P)^2^+4.0831P] where P=(Fo^2^+2Fc^2^)/3'.

Automatic conversion script
Id: cif_fix_values 6909 2019-04-08 15:41:33Z antanas 
;
_cod_database_code 4089304

loop_
_symmetry_equiv_pos_as_xyz
'x, y, z'
'-x, y+1/2, -z+1/2'
'-x, -y, -z'
'x, -y-1/2, z-1/2'

loop_
_atom_site_label
_atom_site_type_symbol
_atom_site_fract_x
_atom_site_fract_y
_atom_site_fract_z
_atom_site_U_iso_or_equiv
_atom_site_adp_type
_atom_site_occupancy
_atom_site_calc_flag
_atom_site_refinement_flags
Re1 Re 0.97872(2) 0.254327(13) 0.104872(10) 0.02717(10) Uani 1 d .
Cl1 Cl 1.21385(15) 0.34896(10) 0.08262(8) 0.0490(4) Uani 1 d .
O1 O 0.9782(7) 0.2139(4) -0.0600(2) 0.0841(15) Uani 1 d .
O2 O 0.8512(5) 0.0392(3) 0.1069(2) 0.0611(11) Uani 1 d .
C1 C 0.9839(8) 0.2263(4) 0.0019(3) 0.0487(15) Uani 1 d .
C2 C 0.8980(6) 0.1176(4) 0.1059(3) 0.0386(13) Uani 1 d .
C3 C 1.1643(6) 0.1651(4) 0.1641(3) 0.0325(11) Uani 1 d .
C4 C 1.2063(6) 0.1905(4) 0.2372(3) 0.0393(13) Uani 1 d .
H4A H 1.1542 0.2437 0.2578 0.080 Uiso 1 calc R
C5 C 1.3209(6) 0.1408(4) 0.2806(3) 0.0469(15) Uani 1 d .
C6 C 1.3954(6) 0.0586(5) 0.2541(4) 0.0553(17) Uani 1 d .
C7 C 1.3591(6) 0.0303(4) 0.1824(4) 0.0486(15) Uani 1 d .
C8 C 1.2482(6) 0.0843(4) 0.1376(3) 0.0403(13) Uani 1 d .
C9 C 0.9180(6) 0.3723(4) 0.1943(3) 0.0380(12) Uani 1 d .
C10 C 0.8166(6) 0.2879(4) 0.1963(3) 0.0414(13) Uani 1 d .
C11 C 0.7257(6) 0.2845(4) 0.1263(3) 0.0468(14) Uani 1 d .
C12 C 0.7666(6) 0.3675(4) 0.0828(3) 0.0398(13) Uani 1 d .
C13 C 0.8854(6) 0.4208(4) 0.1239(3) 0.0390(13) Uani 1 d .
C14 C 1.0194(7) 0.4180(5) 0.2561(3) 0.0602(17) Uani 1 d .
H14A H 0.9588 0.4641 0.2827 0.080 Uiso 1 calc R
H14B H 1.1045 0.4535 0.2368 0.080 Uiso 1 calc R
H14C H 1.0601 0.3655 0.2885 0.080 Uiso 1 calc R
C15 C 0.7909(9) 0.2230(5) 0.2614(4) 0.0658(19) Uani 1 d .
H15A H 0.7184 0.2555 0.2910 0.080 Uiso 1 calc R
H15B H 0.8886 0.2128 0.2899 0.080 Uiso 1 calc R
H15C H 0.7493 0.1589 0.2449 0.080 Uiso 1 calc R
C16 C 0.5883(7) 0.2149(5) 0.1083(5) 0.077(2) Uani 1 d .
H16A H 0.4948 0.2457 0.1232 0.080 Uiso 1 calc R
H16B H 0.6060 0.1521 0.1338 0.080 Uiso 1 calc R
H16C H 0.5771 0.2026 0.0563 0.080 Uiso 1 calc R
C17 C 0.6869(7) 0.3963(5) 0.0096(3) 0.0661(18) Uani 1 d .
H17A H 0.6047 0.4436 0.0166 0.080 Uiso 1 calc R
H17B H 0.6436 0.3372 -0.0146 0.080 Uiso 1 calc R
H17C H 0.7615 0.4267 -0.0201 0.080 Uiso 1 calc R
C18 C 0.9564(7) 0.5191(4) 0.1038(3) 0.0559(17) Uani 1 d .
H18A H 0.8924 0.5737 0.1185 0.080 Uiso 1 calc R
H18B H 0.9631 0.5216 0.0516 0.080 Uiso 1 calc R
H18C H 1.0592 0.5249 0.1283 0.080 Uiso 1 calc R
Cl5 Cl 1.3674(2) 0.18375(16) 0.36990(9) 0.0786(6) Uani 1 d .
Cl6 Cl 1.5324(2) -0.00823(15) 0.30997(12) 0.0881(7) Uani 1 d .
Cl7 Cl 1.4571(2) -0.06983(13) 0.14654(14) 0.0906(7) Uani 1 d .
Cl8 Cl 1.2182(2) 0.04806(13) 0.04626(10) 0.0694(5) Uani 1 d .

loop_
_atom_site_aniso_label
_atom_site_aniso_U_11
_atom_site_aniso_U_22
_atom_site_aniso_U_33
_atom_site_aniso_U_23
_atom_site_aniso_U_13
_atom_site_aniso_U_12
Re1 0.02340(14) 0.03041(15) 0.02696(14) 0.00230(8) -0.00248(9) -0.00025(8)
Cl1 0.0306(7) 0.0457(8) 0.0709(10) 0.0155(7) 0.0053(7) -0.0020(6)
O1 0.127(5) 0.094(4) 0.030(3) -0.007(2) -0.004(3) 0.000(3)
O2 0.062(3) 0.044(3) 0.076(3) 0.002(2) -0.006(2) -0.013(2)
C1 0.059(4) 0.045(3) 0.041(4) -0.001(3) -0.001(3) -0.003(3)
C2 0.034(3) 0.042(3) 0.037(3) -0.001(2) -0.006(2) 0.002(3)
C3 0.027(3) 0.029(3) 0.041(3) 0.006(2) 0.001(2) -0.002(2)
C4 0.029(3) 0.039(3) 0.049(3) 0.008(2) -0.003(2) 0.001(2)
C5 0.031(3) 0.056(4) 0.051(3) 0.022(3) -0.011(3) -0.009(3)
C6 0.024(3) 0.055(4) 0.085(5) 0.037(4) -0.005(3) -0.002(3)
C7 0.025(3) 0.035(3) 0.086(5) 0.018(3) 0.011(3) 0.009(2)
C8 0.036(3) 0.038(3) 0.047(3) 0.004(2) 0.004(3) -0.002(2)
C9 0.035(3) 0.037(3) 0.043(3) -0.004(2) 0.009(2) 0.011(2)
C10 0.030(3) 0.046(3) 0.049(3) 0.012(3) 0.010(3) 0.013(3)
C11 0.018(3) 0.044(3) 0.078(4) 0.008(3) 0.006(3) 0.003(2)
C12 0.023(3) 0.043(3) 0.053(3) 0.010(3) -0.002(2) 0.011(2)
C13 0.038(3) 0.035(3) 0.045(3) 0.006(2) 0.012(3) 0.013(2)
C14 0.070(5) 0.057(4) 0.052(4) -0.018(3) -0.004(3) 0.013(3)
C15 0.073(5) 0.072(4) 0.057(4) 0.021(3) 0.031(4) 0.011(4)
C16 0.027(3) 0.065(4) 0.138(7) 0.019(5) -0.004(4) -0.009(3)
C17 0.055(4) 0.076(5) 0.065(4) 0.021(4) -0.013(3) 0.012(3)
C18 0.053(4) 0.038(3) 0.079(5) 0.000(3) 0.019(3) 0.002(3)
Cl5 0.0687(12) 0.1035(14) 0.0578(10) 0.0234(9) -0.0309(9) -0.0187(10)
Cl6 0.0419(10) 0.0927(13) 0.1260(17) 0.0622(13) -0.0149(10) 0.0113(9)
Cl7 0.0647(12) 0.0552(10) 0.154(2) 0.0074(11) 0.0229(12) 0.0293(9)
Cl8 0.0717(11) 0.0658(10) 0.0710(11) -0.0229(8) 0.0074(9) 0.0174(9)

loop_
_atom_type_symbol
_atom_type_description
_atom_type_scat_dispersion_real
_atom_type_scat_dispersion_imag
_atom_type_scat_source
C C 0.0033 0.0016 'International Tables Vol C Tables 4.2.6.8 and 6.1.1.4'
H H 0.0000 0.0000 'International Tables Vol C Tables 4.2.6.8 and 6.1.1.4'
O O 0.0106 0.0060 'International Tables Vol C Tables 4.2.6.8 and 6.1.1.4'
Cl Cl 0.1484 0.1585 'International Tables Vol C Tables 4.2.6.8 and 6.1.1.4'
Re Re -1.0185 7.2310 'International Tables Vol C Tables 4.2.6.8 and 6.1.1.4'

loop_
_geom_angle_atom_site_label_1
_geom_angle_atom_site_label_2
_geom_angle_atom_site_label_3
_geom_angle
C1 Re1 C2 82.3(2)
C1 Re1 C3 107.8(2)
C2 Re1 C3 74.80(19)
C1 Re1 C11 107.5(3)
C2 Re1 C11 79.4(2)
C3 Re1 C11 132.4(2)
C1 Re1 C10 144.2(2)
C2 Re1 C10 86.4(2)
C3 Re1 C10 101.73(18)
C11 Re1 C10 36.8(2)
C1 Re1 C9 146.4(2)
C2 Re1 C9 121.0(2)
C3 Re1 C9 102.02(18)
C11 Re1 C9 59.6(2)
C10 Re1 C9 35.51(19)
C1 Re1 C12 92.0(2)
C2 Re1 C12 108.8(2)
C3 Re1 C12 160.28(19)
C11 Re1 C12 35.50(19)
C10 Re1 C12 59.97(18)
C9 Re1 C12 59.09(18)
C1 Re1 C13 110.9(2)
C2 Re1 C13 137.6(2)
C3 Re1 C13 131.72(18)
C11 Re1 C13 58.3(2)
C10 Re1 C13 59.01(18)
C9 Re1 C13 35.55(18)
C12 Re1 C13 34.44(18)
C1 Re1 Cl1 81.44(19)
C2 Re1 Cl1 141.53(16)
C3 Re1 Cl1 77.43(13)
C11 Re1 Cl1 138.88(15)
C10 Re1 Cl1 125.35(15)
C9 Re1 Cl1 90.39(13)
C12 Re1 Cl1 106.32(13)
C13 Re1 Cl1 80.81(13)
O1 C1 Re1 175.3(6)
O2 C2 Re1 179.5(5)
C4 C3 C8 114.6(5)
C4 C3 Re1 117.5(4)
C8 C3 Re1 127.9(4)
C5 C4 C3 123.4(5)
C6 C5 C4 120.5(6)
C6 C5 Cl5 120.8(4)
C4 C5 Cl5 118.7(5)
C5 C6 C7 118.5(5)
C5 C6 Cl6 120.7(5)
C7 C6 Cl6 120.8(5)
C6 C7 C8 120.6(5)
C6 C7 Cl7 119.4(5)
C8 C7 Cl7 119.9(5)
C3 C8 C7 122.2(5)
C3 C8 Cl8 120.3(4)
C7 C8 Cl8 117.5(4)
C10 C9 C13 107.4(5)
C10 C9 C14 128.3(5)
C13 C9 C14 123.4(5)
C10 C9 Re1 70.4(3)
C13 C9 Re1 73.4(3)
C14 C9 Re1 130.2(4)
C9 C10 C11 106.9(5)
C9 C10 C15 127.1(6)
C11 C10 C15 125.5(5)
C9 C10 Re1 74.1(3)
C11 C10 Re1 70.5(3)
C15 C10 Re1 126.9(4)
C12 C11 C10 109.4(5)
C12 C11 C16 125.1(6)
C10 C11 C16 124.6(6)
C12 C11 Re1 75.9(3)
C10 C11 Re1 72.7(3)
C16 C11 Re1 126.4(5)
C13 C12 C11 107.0(5)
C13 C12 C17 127.2(5)
C11 C12 C17 125.6(5)
C13 C12 Re1 73.4(3)
C11 C12 Re1 68.6(3)
C17 C12 Re1 126.9(4)
C12 C13 C9 109.3(5)
C12 C13 C18 126.8(5)
C9 C13 C18 123.6(5)
C12 C13 Re1 72.2(3)
C9 C13 Re1 71.0(3)
C18 C13 Re1 128.5(4)

loop_
_geom_bond_atom_site_label_1
_geom_bond_atom_site_label_2
_geom_bond_distance
Re1 C1 1.921(6)
Re1 C2 1.941(6)
Re1 C3 2.197(5)
Re1 C11 2.273(5)
Re1 C10 2.302(5)
Re1 C9 2.350(5)
Re1 C12 2.367(5)
Re1 C13 2.383(5)
Re1 Cl1 2.4377(14)
O1 C1 1.141(7)
O2 C2 1.114(6)
C3 C4 1.396(7)
C3 C8 1.398(7)
C4 C5 1.379(7)
C5 C6 1.372(9)
C5 Cl5 1.744(6)
C6 C7 1.373(9)
C6 Cl6 1.736(6)
C7 C8 1.400(8)
C7 Cl7 1.728(6)
C8 Cl8 1.736(5)
C9 C10 1.419(8)
C9 C13 1.445(7)
C9 C14 1.497(8)
C10 C11 1.443(8)
C10 C15 1.499(8)
C11 C12 1.417(8)
C11 C16 1.512(9)
C12 C13 1.406(8)
C12 C17 1.502(8)
C13 C18 1.496(8)
